data_4112346
loop_
_publ_author_name
'Jun Harada'
'Keiichiro Ogawa'

_publ_section_title
;
 X-ray Diffraction Analysis of Nonequilibrium States in Crystals:
 Observation of an Unstable Conformer in Flash-Cooled Crystals
;
_journal_name_full 'Journal of the American Chemical Society'
_journal_page_first 3539
_journal_page_last 3544
_journal_paper_doi 10.1021/ja038203l
_journal_volume 126
_journal_year 2004
_chemical_formula_sum 'C12 H10 N2'
_chemical_formula_weight 182.22
_chemical_melting_point 341
_chemical_name_common azobenzene
_chemical_name_systematic
; 
(E)-1,2-diphenyldiazene 
;
_space_group_IT_number 14
_symmetry_cell_setting monoclinic
_symmetry_space_group_name_Hall '-P 2yab'
_symmetry_space_group_name_H-M 'P 1 21/a 1'
_atom_sites_solution_hydrogens geom
_atom_sites_solution_primary direct
_atom_sites_solution_secondary geom
_audit_creation_method SHELXL-97
_cell_angle_alpha 90.00
_cell_angle_beta 112.4580(10)
_cell_angle_gamma 90.00
_cell_formula_units_Z 4
_cell_length_a 12.1387(6)
_cell_length_b 5.7622(3)
_cell_length_c 15.1592(8)
_cell_measurement_reflns_used 6604
_cell_measurement_temperature 250
_cell_measurement_theta_max 27.4
_cell_measurement_theta_min 2.7
_cell_volume 979.90(9)
_computing_cell_refinement 'SAINT (Bruker, 1998)'
_computing_data_collection 'SMART (Bruker, 1998)'
_computing_data_reduction SAINT
_computing_molecular_graphics 'SHELXTL (Sheldrick, 1997)'
_computing_publication_material SHELXTL
_computing_structure_refinement 'SHELXL-97 (Sheldrick, 1997)'
_computing_structure_solution 'SHELXS-97 (Sheldrick, 1990)'
_diffrn_ambient_temperature 250
_diffrn_detector_area_resol_mean 8.192
_diffrn_measured_fraction_theta_full 0.999
_diffrn_measured_fraction_theta_max 0.999
_diffrn_measurement_device_type 'Bruker SMART 1000 CCD diffractometer'
_diffrn_measurement_method \w_scan
_diffrn_radiation_monochromator graphite
_diffrn_radiation_source 'fine-focus sealed tube'
_diffrn_radiation_type MoK\a
_diffrn_radiation_wavelength 0.71073
_diffrn_reflns_av_R_equivalents 0.0121
_diffrn_reflns_av_sigmaI/netI 0.0085
_diffrn_reflns_limit_h_max 15
_diffrn_reflns_limit_h_min -15
_diffrn_reflns_limit_k_max 7
_diffrn_reflns_limit_k_min -7
_diffrn_reflns_limit_l_max 19
_diffrn_reflns_limit_l_min -19
_diffrn_reflns_number 12167
_diffrn_reflns_theta_full 27.51
_diffrn_reflns_theta_max 27.51
_diffrn_reflns_theta_min 2.91
_exptl_absorpt_coefficient_mu 0.075
_exptl_absorpt_correction_T_max 0.987943
_exptl_absorpt_correction_T_min 0.863761
_exptl_absorpt_correction_type multi-scan
_exptl_absorpt_process_details 'SADABS (Sheldrick, 1996)'
_exptl_crystal_colour red
_exptl_crystal_density_diffrn 1.235
_exptl_crystal_description block
_exptl_crystal_F_000 384
_exptl_crystal_size_max 0.40
_exptl_crystal_size_mid 0.40
_exptl_crystal_size_min 0.30
_refine_diff_density_max 0.250
_refine_diff_density_min -0.191
_refine_diff_density_rms 0.032
_refine_ls_extinction_coef 0.125(8)
_refine_ls_extinction_expression Fc^*^=kFc[1+0.001xFc^2^\l^3^/sin(2\q)]^-1/4^
_refine_ls_extinction_method SHELXL
_refine_ls_goodness_of_fit_ref 1.091
_refine_ls_hydrogen_treatment mixed
_refine_ls_matrix_type full
_refine_ls_number_parameters 146
_refine_ls_number_reflns 2251
_refine_ls_number_restraints 5
_refine_ls_restrained_S_all 1.101
_refine_ls_R_factor_all 0.0446
_refine_ls_R_factor_gt 0.0398
_refine_ls_shift/su_max 0.000
_refine_ls_shift/su_mean 0.000
_refine_ls_structure_factor_coef Fsqd
_refine_ls_weighting_details 'calc w=1/[\s^2^(Fo^2^)+(0.0540P)^2^+0.2034P] where P=(Fo^2^+2Fc^2^)/3'
_refine_ls_weighting_scheme calc
_refine_ls_wR_factor_gt 0.1104
_refine_ls_wR_factor_ref 0.1145
_reflns_number_gt 1945
_reflns_number_total 2251
_reflns_threshold_expression >2sigma(I)
_cod_data_source_file ja038203lsi20030829_041420.cif
_cod_data_source_block azo250k
_cod_database_code 4112346

loop_
_symmetry_equiv_pos_as_xyz
'x, y, z'
'-x+1/2, y+1/2, -z'
'-x, -y, -z'
'x-1/2, -y-1/2, z'

loop_
_atom_site_label
_atom_site_type_symbol
_atom_site_fract_x
_atom_site_fract_y
_atom_site_fract_z
_atom_site_U_iso_or_equiv
_atom_site_adp_type
_atom_site_occupancy
_atom_site_symmetry_multiplicity
_atom_site_calc_flag
_atom_site_refinement_flags
_atom_site_disorder_assembly
_atom_site_disorder_group
N11 N 0.00383(8) 0.39689(16) 0.48905(7) 0.0354(2) Uani 1 1 d . . .
C11 C 0.07391(9) 0.36457(18) 0.43258(7) 0.0321(3) Uani 1 1 d . . .
C12 C 0.05995(10) 0.1530(2) 0.38563(9) 0.0397(3) Uani 1 1 d . . .
C13 C 0.12385(12) 0.1078(2) 0.32876(9) 0.0448(3) Uani 1 1 d . . .
C14 C 0.20424(11) 0.2693(2) 0.32152(9) 0.0442(3) Uani 1 1 d . . .
C15 C 0.22066(10) 0.4777(2) 0.37092(8) 0.0415(3) Uani 1 1 d . . .
C16 C 0.15524(9) 0.5273(2) 0.42614(8) 0.0350(3) Uani 1 1 d . . .
H12 H 0.0031(13) 0.038(3) 0.3930(10) 0.050(4) Uiso 1 1 d . . .
H13 H 0.1114(14) -0.040(3) 0.2954(11) 0.056(4) Uiso 1 1 d . . .
H14 H 0.2499(13) 0.240(3) 0.2836(11) 0.050(4) Uiso 1 1 d . . .
H15 H 0.2803(13) 0.593(3) 0.3678(10) 0.047(4) Uiso 1 1 d . . .
H16 H 0.1642(11) 0.670(2) 0.4597(9) 0.039(3) Uiso 1 1 d . . .
N21 N 0.52284(11) 0.5755(2) 0.03070(8) 0.0437(3) Uani 0.87 1 d PD . 1
C21 C 0.64763(6) 0.5529(2) 0.07965(7) 0.0380(3) Uani 0.87 1 d PGD A 1
C22 C 0.70348(9) 0.73638(16) 0.14099(9) 0.0460(4) Uani 0.87 1 d PGD A 1
H22 H 0.6582 0.8630 0.1473 0.055 Uiso 0.87 1 calc PR A 1
C23 C 0.82675(9) 0.73124(19) 0.19295(9) 0.0501(4) Uani 0.87 1 d PG A 1
H23 H 0.8642 0.8544 0.2341 0.060 Uiso 0.87 1 calc PR A 1
C24 C 0.89418(6) 0.5427(2) 0.18357(9) 0.0477(4) Uani 0.87 1 d PG A 1
H24 H 0.9770 0.5392 0.2185 0.057 Uiso 0.87 1 calc PR A 1
C25 C 0.83834(9) 0.35921(19) 0.12223(9) 0.0493(4) Uani 0.87 1 d PG A 1
H25 H 0.8836 0.2326 0.1159 0.059 Uiso 0.87 1 calc PR A 1
C26 C 0.71507(9) 0.36435(17) 0.07027(8) 0.0439(4) Uani 0.87 1 d PG A 1
H26 H 0.6776 0.2412 0.0291 0.053 Uiso 0.87 1 calc PR A 1
N21' N 0.5376(5) 0.4204(12) 0.0066(6) 0.0490(14) Uiso 0.13 1 d PD . 2
C21' C 0.6538(4) 0.4784(15) 0.0691(6) 0.0490(14) Uiso 0.13 1 d PGD B 2
C22' C 0.6740(7) 0.6911(15) 0.1173(7) 0.0490(14) Uiso 0.13 1 d PG B 2
H22' H 0.6099 0.7914 0.1094 0.059 Uiso 0.13 1 calc PR B 2
C23' C 0.7899(9) 0.7545(14) 0.1772(7) 0.0490(14) Uiso 0.13 1 d PG B 2
H23' H 0.8035 0.8974 0.2096 0.059 Uiso 0.13 1 calc PR B 2
C24' C 0.8854(6) 0.6052(18) 0.1889(8) 0.0490(14) Uiso 0.13 1 d PG B 2
H24' H 0.9632 0.6478 0.2291 0.059 Uiso 0.13 1 calc PR B 2
C25' C 0.8652(5) 0.3925(17) 0.1407(8) 0.0490(14) Uiso 0.13 1 d PG B 2
H25' H 0.9293 0.2922 0.1485 0.059 Uiso 0.13 1 calc PR B 2
C26' C 0.7493(6) 0.3291(13) 0.0808(7) 0.0490(14) Uiso 0.13 1 d PGD B 2
H26' H 0.7357 0.1862 0.0484 0.059 Uiso 0.13 1 calc PR B 2

loop_
_atom_site_aniso_label
_atom_site_aniso_U_11
_atom_site_aniso_U_22
_atom_site_aniso_U_33
_atom_site_aniso_U_23
_atom_site_aniso_U_13
_atom_site_aniso_U_12
N11 0.0359(5) 0.0344(5) 0.0400(5) -0.0022(4) 0.0190(4) 0.0000(4)
C11 0.0304(5) 0.0343(5) 0.0321(5) 0.0007(4) 0.0125(4) 0.0029(4)
C12 0.0417(6) 0.0352(6) 0.0451(6) -0.0042(5) 0.0197(5) -0.0016(5)
C13 0.0522(7) 0.0401(6) 0.0454(7) -0.0072(5) 0.0225(5) 0.0048(5)
C14 0.0465(6) 0.0522(7) 0.0409(6) 0.0013(5) 0.0246(5) 0.0094(5)
C15 0.0381(6) 0.0473(7) 0.0434(6) 0.0026(5) 0.0206(5) -0.0007(5)
C16 0.0347(5) 0.0354(6) 0.0357(5) -0.0015(4) 0.0143(4) -0.0002(4)
N21 0.0401(7) 0.0477(7) 0.0428(6) -0.0071(5) 0.0153(5) -0.0020(5)
C21 0.0394(7) 0.0429(8) 0.0332(6) -0.0019(6) 0.0158(5) -0.0043(6)
C22 0.0400(8) 0.0517(9) 0.0459(8) -0.0113(6) 0.0159(6) -0.0069(6)
C23 0.0408(9) 0.0625(10) 0.0447(8) -0.0089(7) 0.0136(7) -0.0076(8)
C24 0.0389(7) 0.0651(12) 0.0376(7) 0.0013(8) 0.0127(6) -0.0004(7)
C25 0.0445(8) 0.0613(10) 0.0402(9) -0.0016(7) 0.0140(7) 0.0054(8)
C26 0.0431(8) 0.0500(9) 0.0361(7) -0.0020(6) 0.0124(6) 0.0020(7)

loop_
_atom_type_symbol
_atom_type_description
_atom_type_scat_dispersion_real
_atom_type_scat_dispersion_imag
_atom_type_scat_source
C C 0.0033 0.0016 'International Tables Vol C Tables 4.2.6.8 and 6.1.1.4'
H H 0.0000 0.0000 'International Tables Vol C Tables 4.2.6.8 and 6.1.1.4'
N N 0.0061 0.0033 'International Tables Vol C Tables 4.2.6.8 and 6.1.1.4'

loop_
_geom_angle_atom_site_label_1
_geom_angle_atom_site_label_2
_geom_angle_atom_site_label_3
_geom_angle
_geom_angle_site_symmetry_1
N11 N11 C11 113.91(11) 3_566
C12 C11 C16 120.43(10) .
C12 C11 N11 115.89(9) .
C16 C11 N11 123.64(10) .
C13 C12 C11 119.69(11) .
C13 C12 H12 121.5(9) .
C11 C12 H12 118.8(9) .
C14 C13 C12 120.16(11) .
C14 C13 H13 121.5(9) .
C12 C13 H13 118.4(9) .
C13 C14 C15 119.96(11) .
C13 C14 H14 121.2(9) .
C15 C14 H14 118.8(9) .
C16 C15 C14 120.43(11) .
C16 C15 H15 119.0(8) .
C14 C15 H15 120.5(8) .
C15 C16 C11 119.28(11) .
C15 C16 H16 121.8(8) .
C11 C16 H16 118.9(8) .
N21 N21 C21 114.30(16) 3_665
C22 C21 C26 120.0 .
C22 C21 N21 115.38(10) .
C26 C21 N21 124.62(10) .
C21 C22 C23 120.0 .
C21 C22 H22 120.0 .
C23 C22 H22 120.0 .
C24 C23 C22 120.0 .
C24 C23 H23 120.0 .
C22 C23 H23 120.0 .
C25 C24 C23 120.0 .
C25 C24 H24 120.0 .
C23 C24 H24 120.0 .
C24 C25 C26 120.0 .
C24 C25 H25 120.0 .
C26 C25 H25 120.0 .
C25 C26 C21 120.0 .
C25 C26 H26 120.0 .
C21 C26 H26 120.0 .
N21' N21' C21' 114.5(9) 3_665
C22' C21' C26' 120.0 .
C22' C21' N21' 119.4(6) .
C26' C21' N21' 120.6(6) .
C21' C22' C23' 120.0 .
C21' C22' H22' 120.0 .
C23' C22' H22' 120.0 .
C24' C23' C22' 120.0 .
C24' C23' H23' 120.0 .
C22' C23' H23' 120.0 .
C23' C24' C25' 120.0 .
C23' C24' H24' 120.0 .
C25' C24' H24' 120.0 .
C24' C25' C26' 120.0 .
C24' C25' H25' 120.0 .
C26' C25' H25' 120.0 .
C25' C26' C21' 120.0 .
C25' C26' H26' 120.0 .
C21' C26' H26' 120.0 .

loop_
_geom_bond_atom_site_label_1
_geom_bond_atom_site_label_2
_geom_bond_distance
_geom_bond_site_symmetry_2
N11 N11 1.2468(19) 3_566
N11 C11 1.4310(13) .
C11 C12 1.3891(16) .
C11 C16 1.3917(15) .
C12 C13 1.3869(16) .
C12 H12 0.992(16) .
C13 C14 1.3827(19) .
C13 H13 0.974(17) .
C14 C15 1.3889(18) .
C14 H14 0.955(15) .
C15 C16 1.3860(15) .
C15 H15 0.997(15) .
C16 H16 0.951(14) .
N21 N21 1.239(2) 3_665
N21 C21 1.4155(13) .
C21 C22 1.4000 .
C21 C26 1.4000 .
C22 C23 1.4000 .
C22 H22 0.9400 .
C23 C24 1.4000 .
C23 H23 0.9400 .
C24 C25 1.4000 .
C24 H24 0.9400 .
C25 C26 1.4000 .
C25 H25 0.9400 .
C26 H26 0.9400 .
N21' N21' 1.256(9) 3_665
N21' C21' 1.405(7) .
C21' C22' 1.4000 .
C21' C26' 1.4000 .
C22' C23' 1.4000 .
C22' H22' 0.9400 .
C23' C24' 1.4000 .
C23' H23' 0.9400 .
C24' C25' 1.4000 .
C24' H24' 0.9400 .
C25' C26' 1.4000 .
C25' H25' 0.9400 .
C26' H26' 0.9400 .

loop_
_geom_torsion_atom_site_label_1
_geom_torsion_atom_site_label_2
_geom_torsion_atom_site_label_3
_geom_torsion_atom_site_label_4
_geom_torsion
_geom_torsion_site_symmetry_1
N11 N11 C11 C12 -163.63(12) 3_566
N11 N11 C11 C16 18.71(18) 3_566
C16 C11 C12 C13 -2.73(17) .
N11 C11 C12 C13 179.52(10) .
C11 C12 C13 C14 2.30(19) .
C12 C13 C14 C15 -0.32(19) .
C13 C14 C15 C16 -1.24(19) .
C14 C15 C16 C11 0.81(17) .
C12 C11 C16 C15 1.18(16) .
N11 C11 C16 C15 178.74(10) .
N21 N21 C21 C22 172.57(14) 3_665
N21 N21 C21 C26 -7.5(2) 3_665
C26 C21 C22 C23 0.0 .
N21 C21 C22 C23 179.93(11) .
C21 C22 C23 C24 0.0 .
C22 C23 C24 C25 0.0 .
C23 C24 C25 C26 0.0 .
C24 C25 C26 C21 0.0 .
C22 C21 C26 C25 0.0 .
N21 C21 C26 C25 -179.92(12) .
N21' N21' C21' C22' 6.1(15) 3_665
N21' N21' C21' C26' -171.7(10) 3_665
C26' C21' C22' C23' 0.0 .
N21' C21' C22' C23' -177.8(10) .
C21' C22' C23' C24' 0.0 .
C22' C23' C24' C25' 0.0 .
C23' C24' C25' C26' 0.0 .
C24' C25' C26' C21' 0.0 .
C22' C21' C26' C25' 0.0 .
N21' C21' C26' C25' 177.8(10) .
